data_7153701
loop_
_publ_author_name
'Gu, Ya-Kun'
'Zeng, Fei'
'Meng, Zheng'
'Chen, Chuan-Feng'

_publ_section_title
;
 Triptycene-derived macrotricyclic polyether containing an anthracene unit
 as a powerful host for 1,2-bis(pyridium)ethane, diquat and
 2,7-diazapyrenium salt.
;
_journal_issue 18
_journal_name_full 'Organic &amp; biomolecular chemistry'
_journal_page_first 2850
_journal_page_last 2853
_journal_paper_doi 10.1039/c4ob00310a
_journal_volume 12
_journal_year 2014
_chemical_formula_sum 'C86 H102 F12 N4 O17 P2'
_chemical_formula_weight 1753.66
_chemical_name_systematic
; 
 ? 
;
_space_group_IT_number 2
_symmetry_cell_setting triclinic
_symmetry_space_group_name_Hall '-P 1'
_symmetry_space_group_name_H-M 'P -1'
_atom_sites_solution_hydrogens geom
_atom_sites_solution_primary direct
_atom_sites_solution_secondary difmap
_audit_creation_method SHELXL-97
_cell_angle_alpha 109.304(4)
_cell_angle_beta 91.346(3)
_cell_angle_gamma 91.789(3)
_cell_formula_units_Z 2
_cell_length_a 12.547(2)
_cell_length_b 16.146(3)
_cell_length_c 21.955(4)
_cell_measurement_reflns_used 13010
_cell_measurement_temperature 173(2)
_cell_measurement_theta_max 27.4820
_cell_measurement_theta_min 1.3725
_cell_volume 4192.9(13)
_computing_cell_refinement 'CrystalClear (Rigaku Inc., 2008)'
_computing_data_collection 'CrystalClear (Rigaku Inc., 2008)'
_computing_data_reduction 'CrystalClear (Rigaku Inc., 2008)'
_computing_molecular_graphics
;
 Mercury: visualization and analysis of crystal structures, C. F. Macrae,
 P. R. Edgington, P. McCabe, E. Pidcock, G. P. Shields, R. Taylor,
 M. Towler and J. van de Streek, J. Appl. Cryst., 39, 453-457, 2006.
;
_computing_publication_material 'SHELX-97 (Sheldrick, 2008)'
_computing_structure_refinement 'SHELX-97 (Sheldrick, 2008)'
_computing_structure_solution 'SHELX-97 (Sheldrick, 2008)'
_diffrn_ambient_temperature 173(2)
_diffrn_detector_area_resol_mean 28.5714
_diffrn_measured_fraction_theta_full 0.992
_diffrn_measured_fraction_theta_max 0.992
_diffrn_measurement_device_type 'MM007HF + CCD (Saturn724+)'
_diffrn_measurement_method '\w scans at fixed \c = 45\%'
_diffrn_radiation_monochromator Confocal
_diffrn_radiation_source 'Rotating Anode'
_diffrn_radiation_type MoK\a
_diffrn_radiation_wavelength 0.71073
_diffrn_reflns_av_R_equivalents 0.0567
_diffrn_reflns_av_sigmaI/netI 0.0649
_diffrn_reflns_limit_h_max 14
_diffrn_reflns_limit_h_min -14
_diffrn_reflns_limit_k_max 19
_diffrn_reflns_limit_k_min -18
_diffrn_reflns_limit_l_max 26
_diffrn_reflns_limit_l_min -26
_diffrn_reflns_number 31625
_diffrn_reflns_theta_full 25.00
_diffrn_reflns_theta_max 25.00
_diffrn_reflns_theta_min 0.98
_exptl_absorpt_coefficient_mu 0.149
_exptl_absorpt_correction_T_max 1.0000
_exptl_absorpt_correction_T_min 0.7450
_exptl_absorpt_correction_type multi-scan
_exptl_absorpt_process_details 'CrystalClear (Rigaku Inc., 2008)'
_exptl_crystal_colour brown
_exptl_crystal_density_diffrn 1.389
_exptl_crystal_density_method 'not measured'
_exptl_crystal_description plate
_exptl_crystal_F_000 1840
_exptl_crystal_size_max 0.32
_exptl_crystal_size_mid 0.28
_exptl_crystal_size_min 0.07
_refine_diff_density_max 0.965
_refine_diff_density_min -0.493
_refine_diff_density_rms 0.075
_refine_ls_extinction_method none
_refine_ls_goodness_of_fit_ref 1.110
_refine_ls_hydrogen_treatment constr
_refine_ls_matrix_type full
_refine_ls_number_parameters 1135
_refine_ls_number_reflns 14622
_refine_ls_number_restraints 51
_refine_ls_restrained_S_all 1.114
_refine_ls_R_factor_all 0.1187
_refine_ls_R_factor_gt 0.1017
_refine_ls_shift/su_max 0.001
_refine_ls_shift/su_mean 0.000
_refine_ls_structure_factor_coef Fsqd
_refine_ls_weighting_details 'calc w=1/[\s^2^(Fo^2^)+(0.1221P)^2^+6.6778P] where P=(Fo^2^+2Fc^2^)/3'
_refine_ls_weighting_scheme calc
_refine_ls_wR_factor_gt 0.2583
_refine_ls_wR_factor_ref 0.2755
_reflns_number_gt 12073
_reflns_number_total 14622
_reflns_threshold_expression >2sigma(I)
_cod_data_source_file c4ob00310a2.cif
_cod_data_source_block a
_cod_original_cell_volume 4192.7(14)
_cod_original_sg_symbol_H-M P-1
_cod_database_code 7153701

loop_
_symmetry_equiv_pos_as_xyz
'x, y, z'
'-x, -y, -z'

loop_
_atom_site_label
_atom_site_type_symbol
_atom_site_fract_x
_atom_site_fract_y
_atom_site_fract_z
_atom_site_U_iso_or_equiv
_atom_site_adp_type
_atom_site_occupancy
_atom_site_symmetry_multiplicity
_atom_site_calc_flag
_atom_site_refinement_flags
_atom_site_disorder_assembly
_atom_site_disorder_group
P1 P 0.38342(10) 0.14017(8) 0.08485(6) 0.0443(3) Uani 1 1 d . . .
P2 P 0.95874(12) 0.77958(11) 0.41879(6) 0.0574(4) Uani 1 1 d . . .
F1 F 0.2570(3) 0.1280(3) 0.08019(17) 0.0801(10) Uani 1 1 d . . .
F2 F 0.3935(4) 0.0432(3) 0.03568(18) 0.0974(13) Uani 1 1 d . . .
F3 F 0.3905(3) 0.1052(3) 0.14408(17) 0.0856(11) Uani 1 1 d . . .
F4 F 0.5082(3) 0.1488(3) 0.0865(2) 0.0953(13) Uani 1 1 d . . .
F5 F 0.3727(3) 0.2361(2) 0.1320(2) 0.0934(12) Uani 1 1 d . . .
F6 F 0.3753(3) 0.1714(3) 0.02335(18) 0.0834(12) Uani 1 1 d . . .
F7 F 0.9129(3) 0.7499(3) 0.4747(2) 0.0964(13) Uani 1 1 d . A .
F8 F 1.0603(10) 0.8066(11) 0.4644(6) 0.103(5) Uani 0.55(2) 1 d PU A 1
F9 F 0.9092(15) 0.8719(9) 0.4486(7) 0.110(5) Uani 0.55(2) 1 d PU A 1
F10 F 0.8608(14) 0.7445(11) 0.3727(9) 0.144(6) Uani 0.55(2) 1 d PU A 1
F11 F 1.0060(16) 0.6872(9) 0.3914(7) 0.146(6) Uani 0.55(2) 1 d PU A 1
F8' F 1.0767(9) 0.7607(12) 0.4298(10) 0.093(5) Uani 0.45(2) 1 d PU A 2
F9' F 0.9748(18) 0.8773(10) 0.4668(7) 0.104(6) Uani 0.45(2) 1 d PU A 2
F10' F 0.8395(11) 0.7960(17) 0.4048(9) 0.121(6) Uani 0.45(2) 1 d PU A 2
F11' F 0.9473(15) 0.6869(8) 0.3675(7) 0.102(6) Uani 0.45(2) 1 d PU A 2
F12 F 1.0073(5) 0.8162(3) 0.36637(19) 0.1213(17) Uani 1 1 d . A .
O1 O 0.5179(3) 0.7697(2) 0.45021(15) 0.0476(8) Uani 1 1 d . . .
O2 O 0.5859(3) 0.6173(2) 0.47607(16) 0.0558(9) Uani 1 1 d . . .
O3 O 0.6910(4) 0.5454(3) 0.34480(18) 0.0791(13) Uani 1 1 d . . .
O4 O 0.6767(3) 0.56038(19) 0.22172(14) 0.0426(7) Uani 1 1 d . . .
O5 O 0.5605(2) 0.55797(19) 0.10961(15) 0.0380(7) Uani 1 1 d . . .
O6 O 0.4081(3) 0.4761(2) 0.16825(17) 0.0552(9) Uani 1 1 d . . .
O7 O 0.2879(3) 0.5993(2) 0.25666(17) 0.0616(10) Uani 1 1 d . . .
O8 O 0.3782(3) 0.7515(2) 0.36006(18) 0.0540(9) Uani 1 1 d . . .
O9 O 0.6584(3) 1.2952(2) 0.30642(16) 0.0487(8) Uani 1 1 d . . .
O10 O 0.7195(3) 1.2889(2) 0.18029(16) 0.0476(8) Uani 1 1 d . . .
O11 O 0.8059(3) 1.16796(19) 0.07144(18) 0.0534(9) Uani 1 1 d . . .
O12 O 0.9288(2) 1.02718(18) 0.09230(15) 0.0421(7) Uani 1 1 d . . .
O13 O 1.0311(2) 1.03829(19) 0.20416(14) 0.0434(8) Uani 1 1 d . . .
O14 O 1.1265(3) 1.2032(2) 0.27679(18) 0.0716(12) Uani 1 1 d . . .
O15 O 1.0095(3) 1.3184(3) 0.37184(19) 0.0664(11) Uani 1 1 d . . .
O16 O 0.7945(3) 1.3155(2) 0.40179(17) 0.0528(8) Uani 1 1 d . . .
O17 O 0.4103(3) 0.6764(2) 0.1791(2) 0.0649(11) Uani 1 1 d D . .
H17D H 0.4474 0.6348 0.1580 0.078 Uiso 1 1 d RD . .
H17C H 0.3704 0.6578 0.2024 0.078 Uiso 1 1 d RD . .
N1 N 0.9141(3) 1.0572(3) 0.33713(17) 0.0419(9) Uani 1 1 d . . .
N2 N 0.5121(3) 0.8730(2) 0.10875(18) 0.0414(9) Uani 1 1 d . . .
N3 N 0.3902(7) 0.4183(6) 0.3682(4) 0.121(3) Uani 1 1 d . . .
N4 N 1.0130(7) 0.4458(7) 0.1933(4) 0.139(4) Uani 1 1 d . . .
C1 C 0.5183(4) 0.8376(3) 0.4255(2) 0.0396(10) Uani 1 1 d . . .
C2 C 0.4386(4) 0.8281(3) 0.3751(2) 0.0457(11) Uani 1 1 d . . .
C3 C 0.4299(4) 0.8922(3) 0.3486(2) 0.0440(11) Uani 1 1 d . . .
H3 H 0.3764 0.8851 0.3157 0.053 Uiso 1 1 calc R . .
C4 C 0.4964(4) 0.9693(3) 0.3674(2) 0.0402(10) Uani 1 1 d . . .
C5 C 0.5765(4) 0.9791(3) 0.41841(19) 0.0399(10) Uani 1 1 d . . .
C6 C 0.5827(4) 0.9106(3) 0.4453(2) 0.0424(10) Uani 1 1 d . . .
H6 H 0.6346 0.9164 0.4789 0.051 Uiso 1 1 calc R . .
C7 C 0.7264(4) 1.0634(3) 0.4945(2) 0.0537(13) Uani 1 1 d . . .
H7B H 0.6912 1.0491 0.5293 0.081 Uiso 1 1 calc R . .
H7C H 0.7558 1.1239 0.5108 0.081 Uiso 1 1 calc R . .
H7A H 0.7842 1.0232 0.4786 0.081 Uiso 1 1 calc R . .
C8 C 0.6462(4) 1.0540(3) 0.4399(2) 0.0391(10) Uani 1 1 d . . .
C9 C 0.6421(4) 1.1174(3) 0.4087(2) 0.0390(10) Uani 1 1 d . . .
C10 C 0.5657(4) 1.1079(3) 0.3573(2) 0.0397(10) Uani 1 1 d . . .
C11 C 0.4916(4) 1.0352(3) 0.3378(2) 0.0407(10) Uani 1 1 d . . .
C12 C 0.4090(4) 1.0277(3) 0.2847(2) 0.0482(11) Uani 1 1 d . . .
H12B H 0.4441 1.0149 0.2434 0.072 Uiso 1 1 calc R . .
H12C H 0.3726 1.0832 0.2943 0.072 Uiso 1 1 calc R . .
H12A H 0.3567 0.9802 0.2822 0.072 Uiso 1 1 calc R . .
C13 C 0.5680(4) 1.1716(3) 0.3255(2) 0.0409(10) Uani 1 1 d . . .
H13 H 0.5144 1.1680 0.2933 0.049 Uiso 1 1 calc R . .
C14 C 0.6447(4) 1.2380(3) 0.3395(2) 0.0418(10) Uani 1 1 d . . .
C15 C 0.7209(4) 1.2482(3) 0.3917(2) 0.0415(10) Uani 1 1 d . . .
C16 C 0.7158(4) 1.1917(3) 0.4257(2) 0.0433(11) Uani 1 1 d . . .
H16 H 0.7629 1.2019 0.4621 0.052 Uiso 1 1 calc R . .
C17 C 0.5961(4) 0.7761(3) 0.5005(2) 0.0458(11) Uani 1 1 d . . .
H17B H 0.5906 0.8325 0.5361 0.055 Uiso 1 1 calc R . .
H17A H 0.6687 0.7739 0.4835 0.055 Uiso 1 1 calc R . .
C18 C 0.5758(5) 0.7012(3) 0.5245(2) 0.0539(13) Uani 1 1 d . . .
H18B H 0.6267 0.7066 0.5609 0.065 Uiso 1 1 calc R . .
H18A H 0.5029 0.7045 0.5412 0.065 Uiso 1 1 calc R . .
C19 C 0.6879(6) 0.5902(5) 0.4618(3) 0.0797(19) Uani 1 1 d . . .
H19A H 0.7181 0.5702 0.4964 0.096 Uiso 1 1 calc R . .
H19B H 0.7338 0.6398 0.4590 0.096 Uiso 1 1 calc R . .
C20 C 0.6852(7) 0.5156(4) 0.3978(3) 0.081(2) Uani 1 1 d . . .
H20B H 0.7458 0.4776 0.3974 0.097 Uiso 1 1 calc R . .
H20A H 0.6184 0.4796 0.3937 0.097 Uiso 1 1 calc R . .
C21 C 0.5963(5) 0.5719(4) 0.3215(2) 0.0564(13) Uani 1 1 d . . .
H21B H 0.5574 0.6111 0.3579 0.068 Uiso 1 1 calc R . .
H21A H 0.5492 0.5199 0.2989 0.068 Uiso 1 1 calc R . .
C22 C 0.6272(4) 0.6194(3) 0.2758(2) 0.0439(11) Uani 1 1 d . . .
H22A H 0.5630 0.6426 0.2611 0.053 Uiso 1 1 calc R . .
H22B H 0.6772 0.6695 0.2981 0.053 Uiso 1 1 calc R . .
C23 C 0.2787(4) 0.7456(3) 0.3267(3) 0.0528(13) Uani 1 1 d . . .
H23A H 0.2883 0.7592 0.2863 0.063 Uiso 1 1 calc R . .
H23B H 0.2291 0.7876 0.3539 0.063 Uiso 1 1 calc R . .
C24 C 0.2359(4) 0.6533(4) 0.3119(3) 0.0583(14) Uani 1 1 d . . .
H24B H 0.2497 0.6331 0.3492 0.070 Uiso 1 1 calc R . .
H24A H 0.1578 0.6501 0.3030 0.070 Uiso 1 1 calc R . .
C25 C 0.2759(4) 0.5084(3) 0.2451(3) 0.0582(14) Uani 1 1 d . . .
H25A H 0.2015 0.4935 0.2529 0.070 Uiso 1 1 calc R . .
H25B H 0.3237 0.4918 0.2753 0.070 Uiso 1 1 calc R . .
C26 C 0.3013(4) 0.4595(3) 0.1788(3) 0.0558(13) Uani 1 1 d . . .
H26A H 0.2883 0.3959 0.1705 0.067 Uiso 1 1 calc R . .
H26B H 0.2546 0.4771 0.1486 0.067 Uiso 1 1 calc R . .
C27 C 0.4353(4) 0.4409(3) 0.1012(2) 0.0483(11) Uani 1 1 d . . .
H27B H 0.3903 0.4660 0.0746 0.058 Uiso 1 1 calc R . .
H27A H 0.4234 0.3762 0.0851 0.058 Uiso 1 1 calc R . .
C28 C 0.5496(4) 0.4644(3) 0.0968(2) 0.0431(11) Uani 1 1 d . . .
H28B H 0.5933 0.4479 0.1288 0.052 Uiso 1 1 calc R . .
H28A H 0.5747 0.4326 0.0532 0.052 Uiso 1 1 calc R . .
C29 C 0.6652(3) 0.5937(3) 0.1229(2) 0.0335(9) Uani 1 1 d . . .
C30 C 0.7213(3) 0.5984(3) 0.17895(19) 0.0346(9) Uani 1 1 d . . .
C31 C 0.8225(4) 0.6370(3) 0.19154(19) 0.0353(9) Uani 1 1 d . . .
H31 H 0.8603 0.6405 0.2304 0.042 Uiso 1 1 calc R . .
C32 C 0.8696(3) 0.6710(3) 0.14735(19) 0.0327(9) Uani 1 1 d . . .
C33 C 0.8131(3) 0.6649(2) 0.08999(18) 0.0281(8) Uani 1 1 d . . .
C34 C 0.7112(3) 0.6275(2) 0.07830(18) 0.0299(8) Uani 1 1 d . . .
H34 H 0.6724 0.6247 0.0399 0.036 Uiso 1 1 calc R . .
C35 C 0.8159(3) 0.6912(3) -0.01918(18) 0.0325(9) Uani 1 1 d . . .
H35A H 0.7976 0.6291 -0.0424 0.049 Uiso 1 1 calc R . .
H35C H 0.8608 0.7149 -0.0459 0.049 Uiso 1 1 calc R . .
H35B H 0.7504 0.7239 -0.0097 0.049 Uiso 1 1 calc R . .
C36 C 0.8765(3) 0.7000(2) 0.04396(17) 0.0265(8) Uani 1 1 d . . .
C37 C 0.9806(3) 0.6503(2) 0.03443(19) 0.0291(8) Uani 1 1 d . . .
C38 C 1.0198(3) 0.6007(2) -0.0243(2) 0.0322(9) Uani 1 1 d . . .
H38 H 0.9807 0.5938 -0.0634 0.039 Uiso 1 1 calc R . .
C39 C 1.1176(4) 0.5609(3) -0.0255(2) 0.0409(10) Uani 1 1 d . . .
H39 H 1.1456 0.5275 -0.0656 0.049 Uiso 1 1 calc R . .
C40 C 1.1731(4) 0.5701(3) 0.0311(2) 0.0421(11) Uani 1 1 d . . .
H40 H 1.2396 0.5430 0.0296 0.051 Uiso 1 1 calc R . .
C41 C 1.1339(3) 0.6185(3) 0.0908(2) 0.0404(10) Uani 1 1 d . . .
H41 H 1.1726 0.6241 0.1297 0.048 Uiso 1 1 calc R . .
C42 C 1.0365(3) 0.6584(2) 0.09208(19) 0.0308(8) Uani 1 1 d . . .
C43 C 0.9820(3) 0.7139(3) 0.15303(19) 0.0348(9) Uani 1 1 d . . .
C44 C 1.0418(4) 0.7210(3) 0.2152(2) 0.0459(11) Uani 1 1 d . . .
H44B H 1.0041 0.7593 0.2519 0.069 Uiso 1 1 calc R . .
H44C H 1.1140 0.7458 0.2149 0.069 Uiso 1 1 calc R . .
H44A H 1.0460 0.6625 0.2192 0.069 Uiso 1 1 calc R . .
C45 C 0.9106(3) 0.7949(2) 0.08438(17) 0.0273(8) Uani 1 1 d . . .
C46 C 0.9659(3) 0.8020(3) 0.14187(19) 0.0315(9) Uani 1 1 d . . .
C47 C 1.0054(3) 0.8838(3) 0.18136(19) 0.0365(10) Uani 1 1 d . . .
H47 H 1.0415 0.8894 0.2212 0.044 Uiso 1 1 calc R . .
C48 C 0.9926(3) 0.9568(3) 0.1631(2) 0.0349(9) Uani 1 1 d . . .
C49 C 0.9363(3) 0.9507(3) 0.1059(2) 0.0336(9) Uani 1 1 d . . .
C50 C 0.8937(3) 0.8685(2) 0.06685(19) 0.0299(8) Uani 1 1 d . . .
H50 H 0.8534 0.8633 0.0285 0.036 Uiso 1 1 calc R . .
C51 C 0.8720(4) 1.0239(3) 0.0340(2) 0.0424(10) Uani 1 1 d . . .
H51A H 0.7961 1.0060 0.0353 0.051 Uiso 1 1 calc R . .
H51B H 0.9037 0.9814 -0.0040 0.051 Uiso 1 1 calc R . .
C52 C 0.8815(4) 1.1152(3) 0.0302(3) 0.0523(13) Uani 1 1 d . . .
H52B H 0.9546 1.1405 0.0439 0.063 Uiso 1 1 calc R . .
H52A H 0.8675 1.1133 -0.0148 0.063 Uiso 1 1 calc R . .
C53 C 0.8381(4) 1.2581(3) 0.0938(3) 0.0497(12) Uani 1 1 d . . .
H53B H 0.8609 1.2764 0.0571 0.060 Uiso 1 1 calc R . .
H53A H 0.8993 1.2683 0.1251 0.060 Uiso 1 1 calc R . .
C54 C 0.7471(4) 1.3105(3) 0.1254(2) 0.0459(11) Uani 1 1 d . . .
H54B H 0.7670 1.3739 0.1383 0.055 Uiso 1 1 calc R . .
H54A H 0.6850 1.2983 0.0946 0.055 Uiso 1 1 calc R . .
C55 C 0.6314(4) 1.3352(3) 0.2122(2) 0.0465(11) Uani 1 1 d . . .
H55A H 0.5772 1.3396 0.1800 0.056 Uiso 1 1 calc R . .
H55B H 0.6551 1.3954 0.2394 0.056 Uiso 1 1 calc R . .
C56 C 0.5844(4) 1.2869(3) 0.2531(2) 0.0469(11) Uani 1 1 d . . .
H56B H 0.5155 1.3118 0.2696 0.056 Uiso 1 1 calc R . .
H56A H 0.5713 1.2242 0.2273 0.056 Uiso 1 1 calc R . .
C57 C 0.8798(4) 1.3222(4) 0.4471(2) 0.0542(13) Uani 1 1 d . . .
H57A H 0.9006 1.2628 0.4452 0.065 Uiso 1 1 calc R . .
H57B H 0.8567 1.3535 0.4913 0.065 Uiso 1 1 calc R . .
C58 C 0.9720(4) 1.3706(3) 0.4321(3) 0.0579(14) Uani 1 1 d . . .
H58B H 0.9501 1.4279 0.4299 0.069 Uiso 1 1 calc R . .
H58A H 1.0291 1.3814 0.4661 0.069 Uiso 1 1 calc R . .
C59 C 1.1159(5) 1.3380(4) 0.3607(4) 0.089(2) Uani 1 1 d . . .
H59A H 1.1646 1.3191 0.3892 0.106 Uiso 1 1 calc R . .
H59B H 1.1270 1.4022 0.3710 0.106 Uiso 1 1 calc R . .
C60 C 1.1403(7) 1.2937(4) 0.2940(4) 0.103(3) Uani 1 1 d . . .
H60A H 1.0935 1.3148 0.2658 0.124 Uiso 1 1 calc R . .
H60B H 1.2151 1.3088 0.2871 0.124 Uiso 1 1 calc R . .
C61 C 1.1346(7) 1.1661(4) 0.2096(3) 0.099(3) Uani 1 1 d . . .
H61B H 1.2042 1.1853 0.1974 0.119 Uiso 1 1 calc R . .
H61A H 1.0781 1.1896 0.1884 0.119 Uiso 1 1 calc R . .
C62 C 1.1257(5) 1.0737(4) 0.1852(3) 0.0690(18) Uani 1 1 d . . .
H62B H 1.1888 1.0497 0.2005 0.083 Uiso 1 1 calc R . .
H62A H 1.1262 1.0542 0.1375 0.083 Uiso 1 1 calc R . .
C63 C 1.2008(4) 1.0800(4) 0.4031(3) 0.0630(15) Uani 1 1 d . . .
H63A H 1.2595 1.0396 0.3940 0.095 Uiso 1 1 calc R . .
H63B H 1.1836 1.0957 0.4488 0.095 Uiso 1 1 calc R . .
H63C H 1.2222 1.1333 0.3936 0.095 Uiso 1 1 calc R . .
C64 C 1.1036(4) 1.0361(4) 0.3613(2) 0.0518(12) Uani 1 1 d . . .
H64B H 1.1171 1.0281 0.3155 0.062 Uiso 1 1 calc R . .
H64A H 1.0892 0.9774 0.3652 0.062 Uiso 1 1 calc R . .
C65 C 1.0085(4) 1.0916(4) 0.3823(2) 0.0520(12) Uani 1 1 d . . .
H65A H 0.9898 1.0930 0.4261 0.062 Uiso 1 1 calc R . .
H65B H 1.0270 1.1525 0.3843 0.062 Uiso 1 1 calc R . .
C66 C 0.8836(4) 1.0998(3) 0.2972(2) 0.0413(10) Uani 1 1 d . . .
H66 H 0.9193 1.1538 0.3000 0.050 Uiso 1 1 calc R . .
C67 C 0.8012(3) 1.0670(3) 0.2520(2) 0.0356(9) Uani 1 1 d . . .
C68 C 0.7697(3) 1.1088(3) 0.2072(2) 0.0386(10) Uani 1 1 d . . .
H68 H 0.8041 1.1629 0.2091 0.046 Uiso 1 1 calc R . .
C69 C 0.6909(3) 1.0726(3) 0.1615(2) 0.0370(10) Uani 1 1 d . . .
H69 H 0.6706 1.1018 0.1322 0.044 Uiso 1 1 calc R . .
C70 C 0.6383(3) 0.9904(3) 0.1574(2) 0.0345(9) Uani 1 1 d . . .
C71 C 0.5595(3) 0.9502(3) 0.1111(2) 0.0396(10) Uani 1 1 d . . .
H71 H 0.5384 0.9772 0.0806 0.048 Uiso 1 1 calc R . .
C72 C 0.5384(4) 0.8322(3) 0.1512(2) 0.0432(11) Uani 1 1 d . . .
H72 H 0.5030 0.7781 0.1482 0.052 Uiso 1 1 calc R . .
C73 C 0.6166(3) 0.8684(3) 0.1993(2) 0.0379(10) Uani 1 1 d . . .
C74 C 0.6473(4) 0.8263(3) 0.2452(2) 0.0446(11) Uani 1 1 d . . .
H74 H 0.6118 0.7728 0.2438 0.054 Uiso 1 1 calc R . .
C75 C 0.7254(4) 0.8617(3) 0.2900(2) 0.0450(11) Uani 1 1 d . . .
H75 H 0.7445 0.8329 0.3198 0.054 Uiso 1 1 calc R . .
C76 C 0.7806(3) 0.9426(3) 0.2933(2) 0.0369(10) Uani 1 1 d . . .
C77 C 0.8644(4) 0.9809(3) 0.3369(2) 0.0449(11) Uani 1 1 d . . .
H77 H 0.8874 0.9536 0.3669 0.054 Uiso 1 1 calc R . .
C78 C 0.7498(3) 0.9864(3) 0.24934(19) 0.0338(9) Uani 1 1 d . . .
C79 C 0.6687(3) 0.9486(3) 0.2024(2) 0.0350(9) Uani 1 1 d . . .
C80 C 0.4286(4) 0.8299(4) 0.0563(3) 0.0582(14) Uani 1 1 d . . .
H80B H 0.4099 0.8727 0.0347 0.070 Uiso 1 1 calc R . .
H80A H 0.4609 0.7799 0.0237 0.070 Uiso 1 1 calc R . .
C81 C 0.3298(6) 0.7975(6) 0.0762(3) 0.092(2) Uani 1 1 d . . .
H81B H 0.2794 0.7778 0.0383 0.110 Uiso 1 1 calc R . .
H81A H 0.3460 0.7452 0.0883 0.110 Uiso 1 1 calc R . .
C82 C 0.2778(6) 0.8566(6) 0.1276(4) 0.124(4) Uani 1 1 d . . .
H82C H 0.2766 0.9140 0.1216 0.186 Uiso 1 1 calc R . .
H82B H 0.3160 0.8624 0.1684 0.186 Uiso 1 1 calc R . .
H82A H 0.2045 0.8345 0.1288 0.186 Uiso 1 1 calc R . .
C83 C 0.3714(7) 0.4842(6) 0.4064(5) 0.098(2) Uani 1 1 d . . .
C84 C 0.3485(8) 0.5679(8) 0.4520(5) 0.153(5) Uani 1 1 d . . .
H84B H 0.3821 0.6147 0.4390 0.230 Uiso 1 1 calc R . .
H84C H 0.3765 0.5717 0.4949 0.230 Uiso 1 1 calc R . .
H84A H 0.2711 0.5744 0.4533 0.230 Uiso 1 1 calc R . .
C85 C 0.9641(6) 0.4523(6) 0.2326(4) 0.091(2) Uani 1 1 d . . .
C86 C 0.8975(7) 0.4606(7) 0.2865(4) 0.114(3) Uani 1 1 d . . .
H86B H 0.8323 0.4899 0.2814 0.170 Uiso 1 1 calc R . .
H86C H 0.9361 0.4955 0.3265 0.170 Uiso 1 1 calc R . .
H86A H 0.8788 0.4022 0.2883 0.170 Uiso 1 1 calc R . .

loop_
_atom_site_aniso_label
_atom_site_aniso_U_11
_atom_site_aniso_U_22
_atom_site_aniso_U_33
_atom_site_aniso_U_23
_atom_site_aniso_U_13
_atom_site_aniso_U_12
P1 0.0463(7) 0.0485(7) 0.0440(7) 0.0224(6) 0.0051(5) 0.0112(5)
P2 0.0604(9) 0.0770(10) 0.0316(7) 0.0132(6) -0.0009(6) 0.0094(7)
F1 0.060(2) 0.117(3) 0.068(2) 0.037(2) 0.0065(17) -0.0069(19)
F2 0.146(4) 0.076(2) 0.065(2) 0.0141(19) 0.001(2) 0.045(2)
F3 0.108(3) 0.110(3) 0.057(2) 0.050(2) 0.0145(19) 0.031(2)
F4 0.049(2) 0.158(4) 0.105(3) 0.077(3) 0.0067(19) 0.024(2)
F5 0.107(3) 0.054(2) 0.104(3) 0.006(2) -0.007(2) 0.0161(19)
F6 0.068(2) 0.135(3) 0.081(2) 0.075(2) 0.0243(18) 0.048(2)
F7 0.095(3) 0.120(3) 0.094(3) 0.062(3) 0.016(2) 0.002(2)
F8 0.084(7) 0.158(11) 0.068(7) 0.043(7) -0.031(5) -0.031(7)
F9 0.151(11) 0.086(7) 0.101(9) 0.035(7) 0.048(8) 0.047(8)
F10 0.139(11) 0.158(11) 0.125(10) 0.044(9) -0.085(9) -0.013(9)
F11 0.172(13) 0.116(8) 0.115(9) -0.014(7) 0.005(8) 0.068(9)
F8' 0.058(5) 0.127(11) 0.098(10) 0.042(8) 0.016(6) -0.002(6)
F9' 0.154(14) 0.078(7) 0.060(7) -0.003(5) 0.039(8) -0.017(9)
F10' 0.088(7) 0.199(16) 0.090(10) 0.063(10) -0.002(7) 0.052(9)
F11' 0.120(11) 0.062(6) 0.098(9) -0.005(6) -0.002(7) -0.026(7)
F12 0.182(5) 0.135(4) 0.051(2) 0.034(2) 0.037(3) 0.007(3)
O1 0.053(2) 0.0479(18) 0.0423(18) 0.0153(15) -0.0024(15) 0.0046(15)
O2 0.075(2) 0.053(2) 0.0367(18) 0.0090(15) 0.0183(17) 0.0162(18)
O3 0.124(4) 0.081(3) 0.042(2) 0.031(2) 0.006(2) 0.037(3)
O4 0.060(2) 0.0377(16) 0.0326(16) 0.0133(13) 0.0181(14) 0.0010(14)
O5 0.0323(15) 0.0394(16) 0.0460(17) 0.0189(14) 0.0078(13) 0.0006(12)
O6 0.056(2) 0.054(2) 0.050(2) 0.0103(17) 0.0065(17) -0.0020(16)
O7 0.084(3) 0.050(2) 0.044(2) 0.0083(16) 0.0062(19) -0.0134(19)
O8 0.048(2) 0.050(2) 0.063(2) 0.0179(17) -0.0139(17) 0.0017(16)
O9 0.058(2) 0.0487(19) 0.0445(19) 0.0203(15) 0.0091(16) 0.0116(15)
O10 0.058(2) 0.0439(18) 0.0490(19) 0.0230(15) 0.0184(16) 0.0215(15)
O11 0.063(2) 0.0295(16) 0.073(2) 0.0205(16) 0.0330(18) 0.0079(14)
O12 0.0498(18) 0.0250(14) 0.0473(18) 0.0058(13) 0.0069(15) 0.0016(13)
O13 0.0423(17) 0.0395(16) 0.0346(16) -0.0060(13) 0.0104(13) -0.0109(13)
O14 0.080(3) 0.055(2) 0.054(2) -0.0150(18) 0.023(2) -0.0229(19)
O15 0.058(2) 0.065(2) 0.059(2) -0.0034(19) 0.0121(19) -0.0061(18)
O16 0.054(2) 0.0494(19) 0.056(2) 0.0191(17) 0.0005(17) 0.0033(16)
O17 0.065(2) 0.052(2) 0.089(3) 0.036(2) 0.027(2) 0.0129(18)
N1 0.037(2) 0.050(2) 0.035(2) 0.0071(17) 0.0025(16) 0.0105(17)
N2 0.042(2) 0.046(2) 0.037(2) 0.0155(17) 0.0040(16) 0.0042(17)
N3 0.126(6) 0.128(7) 0.112(6) 0.041(5) 0.032(5) 0.010(5)
N4 0.123(7) 0.222(10) 0.080(5) 0.066(6) -0.018(5) -0.048(7)
C1 0.046(3) 0.043(2) 0.031(2) 0.0127(19) 0.0040(19) 0.013(2)
C2 0.042(3) 0.047(3) 0.041(3) 0.004(2) 0.001(2) 0.006(2)
C3 0.043(3) 0.053(3) 0.037(2) 0.015(2) -0.001(2) 0.012(2)
C4 0.044(3) 0.047(3) 0.027(2) 0.0070(19) 0.0069(18) 0.011(2)
C5 0.045(3) 0.051(3) 0.023(2) 0.0101(19) 0.0061(18) 0.012(2)
C6 0.045(3) 0.050(3) 0.026(2) 0.0046(19) -0.0013(19) 0.005(2)
C7 0.068(3) 0.058(3) 0.034(2) 0.015(2) -0.006(2) 0.000(3)
C8 0.041(2) 0.045(2) 0.026(2) 0.0041(18) 0.0066(18) 0.0041(19)
C9 0.046(3) 0.043(2) 0.027(2) 0.0080(18) 0.0084(18) 0.011(2)
C10 0.043(2) 0.046(2) 0.028(2) 0.0078(19) 0.0074(18) 0.012(2)
C11 0.046(3) 0.048(3) 0.028(2) 0.0100(19) 0.0058(19) 0.014(2)
C12 0.049(3) 0.061(3) 0.037(2) 0.019(2) -0.001(2) 0.003(2)
C13 0.043(3) 0.048(3) 0.032(2) 0.012(2) 0.0093(19) 0.017(2)
C14 0.050(3) 0.041(2) 0.034(2) 0.0113(19) 0.014(2) 0.014(2)
C15 0.045(3) 0.043(2) 0.035(2) 0.010(2) 0.011(2) 0.010(2)
C16 0.047(3) 0.048(3) 0.029(2) 0.004(2) 0.0054(19) 0.009(2)
C17 0.055(3) 0.051(3) 0.029(2) 0.011(2) -0.006(2) 0.005(2)
C18 0.070(3) 0.057(3) 0.033(2) 0.010(2) 0.003(2) 0.015(3)
C19 0.108(5) 0.083(4) 0.050(3) 0.023(3) 0.001(3) 0.029(4)
C20 0.133(6) 0.073(4) 0.044(3) 0.024(3) 0.019(3) 0.050(4)
C21 0.072(4) 0.057(3) 0.040(3) 0.012(2) 0.025(3) 0.015(3)
C22 0.061(3) 0.043(2) 0.032(2) 0.017(2) 0.013(2) 0.011(2)
C23 0.045(3) 0.054(3) 0.050(3) 0.006(2) -0.007(2) 0.005(2)
C24 0.045(3) 0.079(4) 0.049(3) 0.018(3) -0.003(2) 0.003(3)
C25 0.050(3) 0.057(3) 0.071(4) 0.025(3) 0.010(3) -0.008(2)
C26 0.061(3) 0.047(3) 0.057(3) 0.014(2) 0.006(3) -0.011(2)
C27 0.058(3) 0.039(2) 0.047(3) 0.015(2) -0.005(2) -0.008(2)
C28 0.053(3) 0.030(2) 0.045(3) 0.0110(19) 0.008(2) 0.0020(19)
C29 0.037(2) 0.0272(19) 0.036(2) 0.0091(17) 0.0044(18) 0.0062(17)
C30 0.046(2) 0.031(2) 0.030(2) 0.0141(17) 0.0110(18) 0.0019(18)
C31 0.049(3) 0.039(2) 0.0204(19) 0.0123(17) 0.0055(17) 0.0080(19)
C32 0.036(2) 0.034(2) 0.026(2) 0.0063(17) 0.0030(17) 0.0035(17)
C33 0.035(2) 0.0272(19) 0.0214(18) 0.0075(15) 0.0037(16) 0.0056(16)
C34 0.033(2) 0.031(2) 0.0254(19) 0.0083(16) 0.0020(16) 0.0071(16)
C35 0.044(2) 0.032(2) 0.0219(19) 0.0104(16) -0.0015(17) 0.0003(17)
C36 0.033(2) 0.0256(18) 0.0198(18) 0.0054(15) 0.0027(15) 0.0028(15)
C37 0.034(2) 0.0246(18) 0.030(2) 0.0107(16) 0.0037(16) 0.0007(16)
C38 0.041(2) 0.0252(19) 0.033(2) 0.0129(16) 0.0070(18) 0.0002(16)
C39 0.045(3) 0.032(2) 0.049(3) 0.016(2) 0.022(2) 0.0067(18)
C40 0.036(2) 0.032(2) 0.063(3) 0.020(2) 0.013(2) 0.0093(18)
C41 0.033(2) 0.040(2) 0.051(3) 0.019(2) -0.004(2) 0.0003(18)
C42 0.033(2) 0.0289(19) 0.032(2) 0.0122(17) 0.0035(17) -0.0008(16)
C43 0.038(2) 0.040(2) 0.026(2) 0.0106(17) -0.0022(17) 0.0020(18)
C44 0.048(3) 0.057(3) 0.033(2) 0.017(2) -0.009(2) 0.000(2)
C45 0.0278(19) 0.031(2) 0.0209(18) 0.0047(15) 0.0048(15) 0.0009(15)
C46 0.030(2) 0.035(2) 0.028(2) 0.0074(17) 0.0053(16) 0.0008(16)
C47 0.036(2) 0.044(2) 0.0214(19) -0.0002(17) 0.0030(17) -0.0007(18)
C48 0.032(2) 0.029(2) 0.034(2) -0.0029(17) 0.0094(17) -0.0024(16)
C49 0.033(2) 0.029(2) 0.037(2) 0.0067(17) 0.0157(18) 0.0043(16)
C50 0.030(2) 0.030(2) 0.029(2) 0.0085(16) 0.0060(16) 0.0039(16)
C51 0.053(3) 0.034(2) 0.041(2) 0.0118(19) 0.012(2) 0.010(2)
C52 0.065(3) 0.040(2) 0.059(3) 0.022(2) 0.032(3) 0.016(2)
C53 0.058(3) 0.041(3) 0.055(3) 0.020(2) 0.016(2) 0.005(2)
C54 0.063(3) 0.031(2) 0.051(3) 0.022(2) 0.014(2) 0.006(2)
C55 0.054(3) 0.042(2) 0.049(3) 0.021(2) 0.015(2) 0.016(2)
C56 0.049(3) 0.053(3) 0.042(3) 0.018(2) 0.007(2) 0.015(2)
C57 0.056(3) 0.055(3) 0.045(3) 0.007(2) 0.005(2) 0.009(2)
C58 0.058(3) 0.051(3) 0.050(3) -0.003(2) 0.001(3) 0.000(2)
C59 0.060(4) 0.061(4) 0.105(5) -0.025(4) 0.028(4) -0.016(3)
C60 0.099(6) 0.068(4) 0.111(6) -0.012(4) 0.053(5) -0.028(4)
C61 0.124(6) 0.071(4) 0.078(5) -0.009(4) 0.046(4) -0.040(4)
C62 0.068(4) 0.058(3) 0.057(3) -0.012(3) 0.025(3) -0.025(3)
C63 0.052(3) 0.092(4) 0.039(3) 0.014(3) -0.005(2) 0.007(3)
C64 0.046(3) 0.069(3) 0.041(3) 0.018(2) -0.002(2) 0.008(2)
C65 0.044(3) 0.062(3) 0.040(3) 0.003(2) -0.005(2) 0.006(2)
C66 0.044(3) 0.039(2) 0.036(2) 0.0057(19) 0.011(2) 0.013(2)
C67 0.033(2) 0.037(2) 0.035(2) 0.0085(18) 0.0096(18) 0.0073(17)
C68 0.037(2) 0.039(2) 0.042(2) 0.016(2) 0.0123(19) 0.0058(18)
C69 0.039(2) 0.041(2) 0.038(2) 0.0209(19) 0.0093(19) 0.0109(18)
C70 0.032(2) 0.042(2) 0.035(2) 0.0179(19) 0.0070(18) 0.0104(18)
C71 0.040(2) 0.045(2) 0.038(2) 0.017(2) 0.0086(19) 0.0077(19)
C72 0.039(2) 0.041(2) 0.051(3) 0.017(2) 0.007(2) 0.0007(19)
C73 0.033(2) 0.040(2) 0.045(2) 0.019(2) 0.0090(19) 0.0084(18)
C74 0.045(3) 0.045(3) 0.053(3) 0.029(2) 0.007(2) 0.005(2)
C75 0.052(3) 0.048(3) 0.047(3) 0.030(2) 0.013(2) 0.017(2)
C76 0.034(2) 0.045(2) 0.032(2) 0.0128(19) 0.0064(18) 0.0130(19)
C77 0.048(3) 0.053(3) 0.037(2) 0.017(2) 0.009(2) 0.020(2)
C78 0.032(2) 0.040(2) 0.031(2) 0.0125(18) 0.0101(17) 0.0126(17)
C79 0.034(2) 0.037(2) 0.039(2) 0.0168(19) 0.0123(18) 0.0115(17)
C80 0.054(3) 0.067(3) 0.053(3) 0.020(3) -0.009(3) -0.009(3)
C81 0.067(4) 0.145(7) 0.066(4) 0.042(5) -0.012(3) -0.023(4)
C82 0.059(4) 0.152(8) 0.109(7) -0.028(6) -0.007(4) 0.008(5)
C83 0.096(6) 0.106(6) 0.095(6) 0.035(5) 0.028(5) 0.019(5)
C84 0.096(7) 0.195(12) 0.125(8) -0.010(8) 0.016(6) 0.045(7)
C85 0.069(5) 0.121(6) 0.079(5) 0.028(5) -0.014(4) 0.010(4)
C86 0.094(6) 0.146(8) 0.098(6) 0.035(6) 0.000(5) 0.039(5)

loop_
_atom_type_symbol
_atom_type_description
_atom_type_scat_dispersion_real
_atom_type_scat_dispersion_imag
_atom_type_scat_source
C C 0.0033 0.0016 'International Tables Vol C Tables 4.2.6.8 and 6.1.1.4'
H H 0.0000 0.0000 'International Tables Vol C Tables 4.2.6.8 and 6.1.1.4'
N N 0.0061 0.0033 'International Tables Vol C Tables 4.2.6.8 and 6.1.1.4'
O O 0.0106 0.0060 'International Tables Vol C Tables 4.2.6.8 and 6.1.1.4'
F F 0.0171 0.0103 'International Tables Vol C Tables 4.2.6.8 and 6.1.1.4'
P P 0.1023 0.0942 'International Tables Vol C Tables 4.2.6.8 and 6.1.1.4'

loop_
_geom_angle_atom_site_label_1
_geom_angle_atom_site_label_2
_geom_angle_atom_site_label_3
_geom_angle
F5 P1 F4 93.2(2)
F5 P1 F3 90.4(2)
F4 P1 F3 89.2(2)
F5 P1 F1 89.1(2)
F4 P1 F1 177.5(2)
F3 P1 F1 91.7(2)
F5 P1 F6 91.8(2)
F4 P1 F6 91.3(2)
F3 P1 F6 177.7(2)
F1 P1 F6 87.63(19)
F5 P1 F2 178.8(2)
F4 P1 F2 87.1(3)
F3 P1 F2 90.7(2)
F1 P1 F2 90.5(2)
F6 P1 F2 87.0(2)
F10 P2 F11' 55.4(7)
F10 P2 F8' 142.4(8)
F11' P2 F8' 87.9(8)
F10 P2 F11 88.5(8)
F11' P2 F11 33.4(5)
F8' P2 F11 56.3(7)
F10 P2 F8 175.0(7)
F11' P2 F8 120.0(8)
F8' P2 F8 33.7(5)
F11 P2 F8 86.8(7)
F10 P2 F10' 35.4(6)
F11' P2 F10' 90.0(9)
F8' P2 F10' 177.7(8)
F11 P2 F10' 121.9(9)
F8 P2 F10' 148.6(8)
F10 P2 F9 91.7(7)
F11' P2 F9 146.9(8)
F8' P2 F9 124.0(7)
F11 P2 F9 177.9(7)
F8 P2 F9 93.0(7)
F10' P2 F9 57.8(8)
F10 P2 F7 94.8(7)
F11' P2 F7 94.6(6)
F8' P2 F7 96.3(5)
F11 P2 F7 87.6(6)
F8 P2 F7 83.6(4)
F10' P2 F7 84.9(6)
F9 P2 F7 90.2(5)
F10 P2 F12 88.2(7)
F11' P2 F12 89.6(6)
F8' P2 F12 83.1(6)
F11 P2 F12 95.5(6)
F8 P2 F12 93.7(5)
F10' P2 F12 95.9(6)
F9 P2 F12 86.6(5)
F7 P2 F12 175.8(3)
F10 P2 F9' 124.5(9)
F11' P2 F9' 175.2(7)
F8' P2 F9' 91.3(8)
F11 P2 F9' 147.0(9)
F8 P2 F9' 60.3(7)
F10' P2 F9' 90.6(9)
F9 P2 F9' 32.9(6)
F7 P2 F9' 90.2(5)
F12 P2 F9' 85.6(5)
C1 O1 C17 116.6(4)
C19 O2 C18 116.6(5)
C20 O3 C21 118.4(5)
C30 O4 C22 115.5(3)
C29 O5 C28 115.1(3)
C26 O6 C27 113.4(4)
C25 O7 C24 115.2(4)
C2 O8 C23 118.4(4)
C14 O9 C56 117.5(4)
C54 O10 C55 113.0(3)
C53 O11 C52 112.2(4)
C49 O12 C51 118.0(3)
C48 O13 C62 116.4(3)
C60 O14 C61 108.7(5)
C59 O15 C58 114.7(4)
C15 O16 C57 117.6(4)
H17D O17 H17C 108.0
C66 N1 C77 122.3(4)
C66 N1 C65 119.7(4)
C77 N1 C65 117.9(4)
C71 N2 C72 122.0(4)
C71 N2 C80 119.2(4)
C72 N2 C80 118.8(4)
C6 C1 O1 126.3(4)
C6 C1 C2 119.2(4)
O1 C1 C2 114.5(4)
C3 C2 O8 127.3(4)
C3 C2 C1 119.5(4)
O8 C2 C1 113.2(4)
C2 C3 C4 123.1(4)
C2 C3 H3 118.4
C4 C3 H3 118.4
C3 C4 C11 123.7(4)
C3 C4 C5 117.3(4)
C11 C4 C5 118.9(4)
C8 C5 C6 121.3(4)
C8 C5 C4 120.8(4)
C6 C5 C4 117.8(4)
C1 C6 C5 123.0(4)
C1 C6 H6 118.5
C5 C6 H6 118.5
C8 C7 H7B 109.5
C8 C7 H7C 109.5
H7B C7 H7C 109.5
C8 C7 H7A 109.5
H7B C7 H7A 109.5
H7C C7 H7A 109.5
C9 C8 C5 119.4(4)
C9 C8 C7 121.1(4)
C5 C8 C7 119.5(4)
C8 C9 C10 120.6(4)
C8 C9 C16 121.7(4)
C10 C9 C16 117.6(4)
C11 C10 C13 121.2(4)
C11 C10 C9 120.3(4)
C13 C10 C9 118.4(4)
C10 C11 C4 119.8(4)
C10 C11 C12 119.6(4)
C4 C11 C12 120.5(4)
C11 C12 H12B 109.5
C11 C12 H12C 109.5
H12B C12 H12C 109.5
C11 C12 H12A 109.5
H12B C12 H12A 109.5
H12C C12 H12A 109.5
C14 C13 C10 122.4(4)
C14 C13 H13 118.8
C10 C13 H13 118.8
O9 C14 C13 125.4(4)
O9 C14 C15 115.5(4)
C13 C14 C15 119.1(4)
C16 C15 O16 125.5(4)
C16 C15 C14 119.4(4)
O16 C15 C14 115.0(4)
C15 C16 C9 122.6(4)
C15 C16 H16 118.7
C9 C16 H16 118.7
O1 C17 C18 108.0(4)
O1 C17 H17B 110.1
C18 C17 H17B 110.1
O1 C17 H17A 110.1
C18 C17 H17A 110.1
H17B C17 H17A 108.4
O2 C18 C17 113.4(4)
O2 C18 H18B 108.9
C17 C18 H18B 108.9
O2 C18 H18A 108.9
C17 C18 H18A 108.9
H18B C18 H18A 107.7
O2 C19 C20 109.2(6)
O2 C19 H19A 109.8
C20 C19 H19A 109.8
O2 C19 H19B 109.8
C20 C19 H19B 109.8
H19A C19 H19B 108.3
O3 C20 C19 112.6(5)
O3 C20 H20B 109.1
C19 C20 H20B 109.1
O3 C20 H20A 109.1
C19 C20 H20A 109.1
H20B C20 H20A 107.8
O3 C21 C22 107.8(4)
O3 C21 H21B 110.1
C22 C21 H21B 110.1
O3 C21 H21A 110.1
C22 C21 H21A 110.1
H21B C21 H21A 108.5
O4 C22 C21 109.4(4)
O4 C22 H22A 109.8
C21 C22 H22A 109.8
O4 C22 H22B 109.8
C21 C22 H22B 109.8
H22A C22 H22B 108.3
O8 C23 C24 106.4(4)
O8 C23 H23A 110.4
C24 C23 H23A 110.4
O8 C23 H23B 110.4
C24 C23 H23B 110.4
H23A C23 H23B 108.6
O7 C24 C23 108.0(4)
O7 C24 H24B 110.1
C23 C24 H24B 110.1
O7 C24 H24A 110.1
C23 C24 H24A 110.1
H24B C24 H24A 108.4
O7 C25 C26 110.4(4)
O7 C25 H25A 109.6
C26 C25 H25A 109.6
O7 C25 H25B 109.6
C26 C25 H25B 109.6
H25A C25 H25B 108.1
O6 C26 C25 110.1(4)
O6 C26 H26A 109.6
C25 C26 H26A 109.6
O6 C26 H26B 109.6
C25 C26 H26B 109.6
H26A C26 H26B 108.2
O6 C27 C28 107.7(4)
O6 C27 H27B 110.2
C28 C27 H27B 110.2
O6 C27 H27A 110.2
C28 C27 H27A 110.2
H27B C27 H27A 108.5
O5 C28 C27 108.4(4)
O5 C28 H28B 110.0
C27 C28 H28B 110.0
O5 C28 H28A 110.0
C27 C28 H28A 110.0
H28B C28 H28A 108.4
C30 C29 C34 120.1(4)
C30 C29 O5 122.0(4)
C34 C29 O5 117.9(4)
C31 C30 C29 120.4(4)
C31 C30 O4 119.9(4)
C29 C30 O4 119.6(4)
C30 C31 C32 120.1(4)
C30 C31 H31 119.9
C32 C31 H31 119.9
C31 C32 C33 119.4(4)
C31 C32 C43 126.8(4)
C33 C32 C43 113.8(3)
C34 C33 C32 120.0(4)
C34 C33 C36 125.9(3)
C32 C33 C36 114.0(3)
C33 C34 C29 119.9(4)
C33 C34 H34 120.0
C29 C34 H34 120.0
C36 C35 H35A 109.5
C36 C35 H35C 109.5
H35A C35 H35C 109.5
C36 C35 H35B 109.5
H35A C35 H35B 109.5
H35C C35 H35B 109.5
C35 C36 C37 113.6(3)
C35 C36 C33 113.9(3)
C37 C36 C33 104.7(3)
C35 C36 C45 114.2(3)
C37 C36 C45 104.5(3)
C33 C36 C45 104.8(3)
C38 C37 C42 120.4(4)
C38 C37 C36 125.8(4)
C42 C37 C36 113.8(3)
C37 C38 C39 119.3(4)
C37 C38 H38 120.3
C39 C38 H38 120.3
C40 C39 C38 120.2(4)
C40 C39 H39 119.9
C38 C39 H39 119.9
C39 C40 C41 121.3(4)
C39 C40 H40 119.4
C41 C40 H40 119.4
C40 C41 C42 118.7(4)
C40 C41 H41 120.7
C42 C41 H41 120.7
C41 C42 C37 120.2(4)
C41 C42 C43 125.6(4)
C37 C42 C43 114.2(3)
C44 C43 C42 114.0(4)
C44 C43 C32 113.4(4)
C42 C43 C32 104.5(3)
C44 C43 C46 114.8(4)
C42 C43 C46 103.9(3)
C32 C43 C46 105.2(3)
C43 C44 H44B 109.5
C43 C44 H44C 109.5
H44B C44 H44C 109.5
C43 C44 H44A 109.5
H44B C44 H44A 109.5
H44C C44 H44A 109.5
C50 C45 C46 120.8(4)
C50 C45 C36 125.6(3)
C46 C45 C36 113.6(3)
C47 C46 C45 119.3(4)
C47 C46 C43 126.1(4)
C45 C46 C43 114.5(3)
C48 C47 C46 120.3(4)
C48 C47 H47 119.9
C46 C47 H47 119.9
C47 C48 O13 119.1(4)
C47 C48 C49 120.9(4)
O13 C48 C49 119.9(4)
O12 C49 C48 116.1(4)
O12 C49 C50 125.0(4)
C48 C49 C50 118.9(4)
C45 C50 C49 119.7(4)
C45 C50 H50 120.1
C49 C50 H50 120.1
O12 C51 C52 106.2(4)
O12 C51 H51A 110.5
C52 C51 H51A 110.5
O12 C51 H51B 110.5
C52 C51 H51B 110.5
H51A C51 H51B 108.7
O11 C52 C51 108.7(4)
O11 C52 H52B 110.0
C51 C52 H52B 110.0
O11 C52 H52A 110.0
C51 C52 H52A 110.0
H52B C52 H52A 108.3
O11 C53 C54 109.0(4)
O11 C53 H53B 109.9
C54 C53 H53B 109.9
O11 C53 H53A 109.9
C54 C53 H53A 109.9
H53B C53 H53A 108.3
O10 C54 C53 109.9(4)
O10 C54 H54B 109.7
C53 C54 H54B 109.7
O10 C54 H54A 109.7
C53 C54 H54A 109.7
H54B C54 H54A 108.2
O10 C55 C56 108.7(4)
O10 C55 H55A 110.0
C56 C55 H55A 110.0
O10 C55 H55B 110.0
C56 C55 H55B 110.0
H55A C55 H55B 108.3
O9 C56 C55 108.5(4)
O9 C56 H56B 110.0
C55 C56 H56B 110.0
O9 C56 H56A 110.0
C55 C56 H56A 110.0
H56B C56 H56A 108.4
O16 C57 C58 109.5(5)
O16 C57 H57A 109.8
C58 C57 H57A 109.8
O16 C57 H57B 109.8
C58 C57 H57B 109.8
H57A C57 H57B 108.2
O15 C58 C57 107.6(4)
O15 C58 H58B 110.2
C57 C58 H58B 110.2
O15 C58 H58A 110.2
C57 C58 H58A 110.2
H58B C58 H58A 108.5
O15 C59 C60 110.4(5)
O15 C59 H59A 109.6
C60 C59 H59A 109.6
O15 C59 H59B 109.6
C60 C59 H59B 109.6
H59A C59 H59B 108.1
O14 C60 C59 112.2(6)
O14 C60 H60A 109.2
C59 C60 H60A 109.2
O14 C60 H60B 109.2
C59 C60 H60B 109.2
H60A C60 H60B 107.9
O14 C61 C62 115.1(6)
O14 C61 H61B 108.5
C62 C61 H61B 108.5
O14 C61 H61A 108.5
C62 C61 H61A 108.5
H61B C61 H61A 107.5
C61 C62 O13 113.2(5)
C61 C62 H62B 108.9
O13 C62 H62B 108.9
C61 C62 H62A 108.9
O13 C62 H62A 108.9
H62B C62 H62A 107.7
C64 C63 H63A 109.5
C64 C63 H63B 109.5
H63A C63 H63B 109.5
C64 C63 H63C 109.5
H63A C63 H63C 109.5
H63B C63 H63C 109.5
C65 C64 C63 109.8(4)
C65 C64 H64B 109.7
C63 C64 H64B 109.7
C65 C64 H64A 109.7
C63 C64 H64A 109.7
H64B C64 H64A 108.2
N1 C65 C64 111.8(4)
N1 C65 H65A 109.3
C64 C65 H65A 109.3
N1 C65 H65B 109.3
C64 C65 H65B 109.3
H65A C65 H65B 107.9
N1 C66 C67 121.3(4)
N1 C66 H66 119.4
C67 C66 H66 119.4
C66 C67 C78 117.7(4)
C66 C67 C68 122.6(4)
C78 C67 C68 119.6(4)
C69 C68 C67 121.1(4)
C69 C68 H68 119.5
C67 C68 H68 119.5
C68 C69 C70 120.4(4)
C68 C69 H69 119.8
C70 C69 H69 119.8
C71 C70 C79 118.6(4)
C71 C70 C69 122.5(4)
C79 C70 C69 118.9(4)
N2 C71 C70 120.8(4)
N2 C71 H71 119.6
C70 C71 H71 119.6
N2 C72 C73 120.7(4)
N2 C72 H72 119.6
C73 C72 H72 119.6
C72 C73 C79 118.6(4)
C72 C73 C74 122.2(4)
C79 C73 C74 119.2(4)
C75 C74 C73 120.9(4)
C75 C74 H74 119.6
C73 C74 H74 119.6
C74 C75 C76 120.7(4)
C74 C75 H75 119.6
C76 C75 H75 119.6
C77 C76 C78 117.1(4)
C77 C76 C75 123.5(4)
C78 C76 C75 119.3(4)
N1 C77 C76 120.7(4)
N1 C77 H77 119.6
C76 C77 H77 119.6
C79 C78 C67 119.7(4)
C79 C78 C76 119.5(4)
C67 C78 C76 120.7(4)
C78 C79 C73 120.3(4)
C78 C79 C70 120.4(4)
C73 C79 C70 119.3(4)
C81 C80 N2 116.8(5)
C81 C80 H80B 108.1
N2 C80 H80B 108.1
C81 C80 H80A 108.1
N2 C80 H80A 108.1
H80B C80 H80A 107.3
C82 C81 C80 116.8(7)
C82 C81 H81B 108.1
C80 C81 H81B 108.1
C82 C81 H81A 108.1
C80 C81 H81A 108.1
H81B C81 H81A 107.3
C81 C82 H82C 109.5
C81 C82 H82B 109.5
H82C C82 H82B 109.5
C81 C82 H82A 109.5
H82C C82 H82A 109.5
H82B C82 H82A 109.5
N3 C83 C84 177.7(11)
C83 C84 H84B 109.5
C83 C84 H84C 109.5
H84B C84 H84C 109.5
C83 C84 H84A 109.5
H84B C84 H84A 109.5
H84C C84 H84A 109.5
N4 C85 C86 179.5(12)
C85 C86 H86B 109.5
C85 C86 H86C 109.5
H86B C86 H86C 109.5
C85 C86 H86A 109.5
H86B C86 H86A 109.5
H86C C86 H86A 109.5

loop_
_geom_bond_atom_site_label_1
_geom_bond_atom_site_label_2
_geom_bond_distance
P1 F5 1.565(4)
P1 F4 1.565(4)
P1 F3 1.581(3)
P1 F1 1.589(4)
P1 F6 1.592(3)
P1 F2 1.592(4)
P2 F10 1.541(10)
P2 F11' 1.547(11)
P2 F8' 1.549(11)
P2 F11 1.555(11)
P2 F8 1.560(8)
P2 F10' 1.569(13)
P2 F9 1.571(11)
P2 F7 1.573(4)
P2 F12 1.583(4)
P2 F9' 1.584(13)
O1 C1 1.375(5)
O1 C17 1.435(5)
O2 C19 1.376(8)
O2 C18 1.430(6)
O3 C20 1.401(7)
O3 C21 1.416(7)
O4 C30 1.399(5)
O4 C22 1.423(5)
O5 C29 1.403(5)
O5 C28 1.443(5)
O6 C26 1.398(6)
O6 C27 1.446(6)
O7 C25 1.406(6)
O7 C24 1.425(6)
O8 C2 1.369(6)
O8 C23 1.417(6)
O9 C14 1.360(5)
O9 C56 1.445(6)
O10 C54 1.408(5)
O10 C55 1.420(5)
O11 C53 1.416(6)
O11 C52 1.424(5)
O12 C49 1.369(5)
O12 C51 1.435(6)
O13 C48 1.390(5)
O13 C62 1.431(6)
O14 C60 1.387(8)
O14 C61 1.405(7)
O15 C59 1.408(7)
O15 C58 1.413(6)
O16 C15 1.360(6)
O16 C57 1.421(6)
O17 H17D 0.8400
O17 H17C 0.8400
N1 C66 1.337(6)
N1 C77 1.362(6)
N1 C65 1.493(6)
N2 C71 1.347(6)
N2 C72 1.348(6)
N2 C80 1.509(6)
N3 C83 1.151(10)
N4 C85 1.049(10)
C1 C6 1.347(7)
C1 C2 1.440(6)
C2 C3 1.352(7)
C3 C4 1.412(7)
C3 H3 0.9500
C4 C11 1.422(6)
C4 C5 1.452(6)
C5 C8 1.410(6)
C5 C6 1.419(6)
C6 H6 0.9500
C7 C8 1.512(6)
C7 H7B 0.9800
C7 H7C 0.9800
C7 H7A 0.9800
C8 C9 1.408(6)
C9 C10 1.429(6)
C9 C16 1.433(7)
C10 C11 1.416(7)
C10 C13 1.422(6)
C11 C12 1.512(6)
C12 H12B 0.9800
C12 H12C 0.9800
C12 H12A 0.9800
C13 C14 1.368(7)
C13 H13 0.9500
C14 C15 1.438(6)
C15 C16 1.357(6)
C16 H16 0.9500
C17 C18 1.489(7)
C17 H17B 0.9900
C17 H17A 0.9900
C18 H18B 0.9900
C18 H18A 0.9900
C19 C20 1.517(8)
C19 H19A 0.9900
C19 H19B 0.9900
C20 H20B 0.9900
C20 H20A 0.9900
C21 C22 1.502(6)
C21 H21B 0.9900
C21 H21A 0.9900
C22 H22A 0.9900
C22 H22B 0.9900
C23 C24 1.496(7)
C23 H23A 0.9900
C23 H23B 0.9900
C24 H24B 0.9900
C24 H24A 0.9900
C25 C26 1.457(7)
C25 H25A 0.9900
C25 H25B 0.9900
C26 H26A 0.9900
C26 H26B 0.9900
C27 C28 1.485(7)
C27 H27B 0.9900
C27 H27A 0.9900
C28 H28B 0.9900
C28 H28A 0.9900
C29 C30 1.383(6)
C29 C34 1.396(6)
C30 C31 1.377(6)
C31 C32 1.396(6)
C31 H31 0.9500
C32 C33 1.403(5)
C32 C43 1.536(6)
C33 C34 1.378(6)
C33 C36 1.537(5)
C34 H34 0.9500
C35 C36 1.527(5)
C35 H35A 0.9800
C35 H35C 0.9800
C35 H35B 0.9800
C36 C37 1.536(5)
C36 C45 1.537(5)
C37 C38 1.385(5)
C37 C42 1.398(5)
C38 C39 1.399(6)
C38 H38 0.9500
C39 C40 1.373(7)
C39 H39 0.9500
C40 C41 1.395(6)
C40 H40 0.9500
C41 C42 1.395(6)
C41 H41 0.9500
C42 C43 1.533(6)
C43 C44 1.511(6)
C43 C46 1.539(6)
C44 H44B 0.9800
C44 H44C 0.9800
C44 H44A 0.9800
C45 C50 1.386(5)
C45 C46 1.395(5)
C46 C47 1.386(6)
C47 C48 1.378(6)
C47 H47 0.9500
C48 C49 1.398(6)
C49 C50 1.401(5)
C50 H50 0.9500
C51 C52 1.504(6)
C51 H51A 0.9900
C51 H51B 0.9900
C52 H52B 0.9900
C52 H52A 0.9900
C53 C54 1.487(7)
C53 H53B 0.9900
C53 H53A 0.9900
C54 H54B 0.9900
C54 H54A 0.9900
C55 C56 1.490(6)
C55 H55A 0.9900
C55 H55B 0.9900
C56 H56B 0.9900
C56 H56A 0.9900
C57 C58 1.480(8)
C57 H57A 0.9900
C57 H57B 0.9900
C58 H58B 0.9900
C58 H58A 0.9900
C59 C60 1.445(9)
C59 H59A 0.9900
C59 H59B 0.9900
C60 H60A 0.9900
C60 H60B 0.9900
C61 C62 1.409(8)
C61 H61B 0.9900
C61 H61A 0.9900
C62 H62B 0.9900
C62 H62A 0.9900
C63 C64 1.516(7)
C63 H63A 0.9800
C63 H63B 0.9800
C63 H63C 0.9800
C64 C65 1.503(7)
C64 H64B 0.9900
C64 H64A 0.9900
C65 H65A 0.9900
C65 H65B 0.9900
C66 C67 1.380(6)
C66 H66 0.9500
C67 C78 1.416(6)
C67 C68 1.422(6)
C68 C69 1.361(6)
C68 H68 0.9500
C69 C70 1.439(6)
C69 H69 0.9500
C70 C71 1.382(6)
C70 C79 1.419(6)
C71 H71 0.9500
C72 C73 1.387(6)
C72 H72 0.9500
C73 C79 1.413(6)
C73 C74 1.442(6)
C74 C75 1.343(7)
C74 H74 0.9500
C75 C76 1.439(6)
C75 H75 0.9500
C76 C77 1.388(7)
C76 C78 1.425(6)
C77 H77 0.9500
C78 C79 1.402(6)
C80 C81 1.461(8)
C80 H80B 0.9900
C80 H80A 0.9900
C81 C82 1.404(10)
C81 H81B 0.9900
C81 H81A 0.9900
C82 H82C 0.9800
C82 H82B 0.9800
C82 H82A 0.9800
C83 C84 1.434(13)
C84 H84B 0.9800
C84 H84C 0.9800
C84 H84A 0.9800
C85 C86 1.437(12)
C86 H86B 0.9800
C86 H86C 0.9800
C86 H86A 0.9800

loop_
_geom_hbond_atom_site_label_D
_geom_hbond_atom_site_label_H
_geom_hbond_atom_site_label_A
_geom_hbond_distance_DH
_geom_hbond_distance_HA
_geom_hbond_distance_DA
_geom_hbond_angle_DHA
O17 H17D O5 0.84 2.00 2.822(5) 166.9
O17 H17C O7 0.84 2.03 2.865(5) 172.1

loop_
_geom_torsion_atom_site_label_1
_geom_torsion_atom_site_label_2
_geom_torsion_atom_site_label_3
_geom_torsion_atom_site_label_4
_geom_torsion
C17 O1 C1 C6 -2.2(6)
C17 O1 C1 C2 179.9(4)
C23 O8 C2 C3 -18.5(7)
C23 O8 C2 C1 161.1(4)
C6 C1 C2 C3 0.2(7)
O1 C1 C2 C3 178.2(4)
C6 C1 C2 O8 -179.5(4)
O1 C1 C2 O8 -1.4(6)
O8 C2 C3 C4 -179.8(4)
C1 C2 C3 C4 0.6(7)
C2 C3 C4 C11 176.8(4)
C2 C3 C4 C5 -0.8(7)
C3 C4 C5 C8 179.9(4)
C11 C4 C5 C8 2.1(6)
C3 C4 C5 C6 0.4(6)
C11 C4 C5 C6 -177.4(4)
O1 C1 C6 C5 -178.4(4)
C2 C1 C6 C5 -0.6(7)
C8 C5 C6 C1 -179.2(4)
C4 C5 C6 C1 0.3(6)
C6 C5 C8 C9 175.6(4)
C4 C5 C8 C9 -3.8(6)
C6 C5 C8 C7 -2.4(6)
C4 C5 C8 C7 178.1(4)
C5 C8 C9 C10 2.2(6)
C7 C8 C9 C10 -179.8(4)
C5 C8 C9 C16 -175.8(4)
C7 C8 C9 C16 2.3(6)
C8 C9 C10 C11 1.2(6)
C16 C9 C10 C11 179.2(4)
C8 C9 C10 C13 -177.2(4)
C16 C9 C10 C13 0.8(6)
C13 C10 C11 C4 175.4(4)
C9 C10 C11 C4 -2.9(6)
C13 C10 C11 C12 -3.7(6)
C9 C10 C11 C12 178.0(4)
C3 C4 C11 C10 -176.3(4)
C5 C4 C11 C10 1.3(6)
C3 C4 C11 C12 2.7(7)
C5 C4 C11 C12 -179.6(4)
C11 C10 C13 C14 -174.0(4)
C9 C10 C13 C14 4.3(6)
C56 O9 C14 C13 1.7(6)
C56 O9 C14 C15 179.3(4)
C10 C13 C14 O9 172.6(4)
C10 C13 C14 C15 -5.0(6)
C57 O16 C15 C16 6.9(6)
C57 O16 C15 C14 -172.3(4)
O9 C14 C15 C16 -177.4(4)
C13 C14 C15 C16 0.4(6)
O9 C14 C15 O16 1.8(5)
C13 C14 C15 O16 179.6(4)
O16 C15 C16 C9 -174.2(4)
C14 C15 C16 C9 4.9(6)
C8 C9 C16 C15 172.5(4)
C10 C9 C16 C15 -5.5(6)
C1 O1 C17 C18 174.8(4)
C19 O2 C18 C17 78.0(6)
O1 C17 C18 O2 61.7(6)
C18 O2 C19 C20 -163.4(5)
C21 O3 C20 C19 -82.1(8)
O2 C19 C20 O3 86.7(7)
C20 O3 C21 C22 167.3(5)
C30 O4 C22 C21 -172.5(4)
O3 C21 C22 O4 63.6(5)
C2 O8 C23 C24 175.2(4)
C25 O7 C24 C23 165.8(4)
O8 C23 C24 O7 -79.8(5)
C24 O7 C25 C26 161.9(4)
C27 O6 C26 C25 -171.0(4)
O7 C25 C26 O6 62.8(6)
C26 O6 C27 C28 179.0(4)
C29 O5 C28 C27 165.1(4)
O6 C27 C28 O5 -69.9(5)
C28 O5 C29 C30 -68.7(5)
C28 O5 C29 C34 113.2(4)
C34 C29 C30 C31 0.5(6)
O5 C29 C30 C31 -177.5(4)
C34 C29 C30 O4 -176.7(3)
O5 C29 C30 O4 5.3(6)
C22 O4 C30 C31 83.8(5)
C22 O4 C30 C29 -98.9(5)
C29 C30 C31 C32 -0.6(6)
O4 C30 C31 C32 176.6(4)
C30 C31 C32 C33 -0.4(6)
C30 C31 C32 C43 -178.4(4)
C31 C32 C33 C34 1.4(6)
C43 C32 C33 C34 179.7(3)
C31 C32 C33 C36 -176.6(3)
C43 C32 C33 C36 1.7(5)
C32 C33 C34 C29 -1.5(6)
C36 C33 C34 C29 176.3(3)
C30 C29 C34 C33 0.5(6)
O5 C29 C34 C33 178.6(3)
C34 C33 C36 C35 0.6(5)
C32 C33 C36 C35 178.5(3)
C34 C33 C36 C37 -124.1(4)
C32 C33 C36 C37 53.8(4)
C34 C33 C36 C45 126.1(4)
C32 C33 C36 C45 -56.0(4)
C35 C36 C37 C38 -0.4(5)
C33 C36 C37 C38 124.6(4)
C45 C36 C37 C38 -125.5(4)
C35 C36 C37 C42 179.7(3)
C33 C36 C37 C42 -55.3(4)
C45 C36 C37 C42 54.7(4)
C42 C37 C38 C39 -1.8(6)
C36 C37 C38 C39 178.3(4)
C37 C38 C39 C40 0.9(6)
C38 C39 C40 C41 0.3(6)
C39 C40 C41 C42 -0.5(6)
C40 C41 C42 C37 -0.5(6)
C40 C41 C42 C43 -179.8(4)
C38 C37 C42 C41 1.6(6)
C36 C37 C42 C41 -178.5(3)
C38 C37 C42 C43 -178.9(3)
C36 C37 C42 C43 0.9(5)
C41 C42 C43 C44 -1.7(6)
C37 C42 C43 C44 178.9(4)
C41 C42 C43 C32 -126.0(4)
C37 C42 C43 C32 54.5(4)
C41 C42 C43 C46 124.0(4)
C37 C42 C43 C46 -55.4(4)
C31 C32 C43 C44 -2.4(6)
C33 C32 C43 C44 179.4(4)
C31 C32 C43 C42 122.3(4)
C33 C32 C43 C42 -55.9(4)
C31 C32 C43 C46 -128.7(4)
C33 C32 C43 C46 53.1(4)
C35 C36 C45 C50 -2.2(5)
C37 C36 C45 C50 122.5(4)
C33 C36 C45 C50 -127.6(4)
C35 C36 C45 C46 -179.9(3)
C37 C36 C45 C46 -55.2(4)
C33 C36 C45 C46 54.7(4)
C50 C45 C46 C47 -0.8(6)
C36 C45 C46 C47 177.1(3)
C50 C45 C46 C43 -177.6(3)
C36 C45 C46 C43 0.2(5)
C44 C43 C46 C47 3.5(6)
C42 C43 C46 C47 -121.7(4)
C32 C43 C46 C47 128.9(4)
C44 C43 C46 C45 -179.9(4)
C42 C43 C46 C45 54.9(4)
C32 C43 C46 C45 -54.6(4)
C45 C46 C47 C48 -1.7(6)
C43 C46 C47 C48 174.7(4)
C46 C47 C48 O13 178.8(4)
C46 C47 C48 C49 2.4(6)
C62 O13 C48 C47 106.2(5)
C62 O13 C48 C49 -77.4(6)
C51 O12 C49 C48 179.8(3)
C51 O12 C49 C50 0.8(6)
C47 C48 C49 O12 -179.7(4)
O13 C48 C49 O12 3.9(5)
C47 C48 C49 C50 -0.6(6)
O13 C48 C49 C50 -176.9(3)
C46 C45 C50 C49 2.6(6)
C36 C45 C50 C49 -175.0(3)
O12 C49 C50 C45 177.1(4)
C48 C49 C50 C45 -1.9(6)
C49 O12 C51 C52 -177.2(3)
C53 O11 C52 C51 153.4(4)
O12 C51 C52 O11 -79.8(5)
C52 O11 C53 C54 168.9(4)
C55 O10 C54 C53 -178.7(4)
O11 C53 C54 O10 63.6(5)
C54 O10 C55 C56 159.9(4)
C14 O9 C56 C55 -163.0(4)
O10 C55 C56 O9 69.8(5)
C15 O16 C57 C58 155.7(4)
C59 O15 C58 C57 -158.6(6)
O16 C57 C58 O15 -66.0(6)
C58 O15 C59 C60 -169.1(6)
C61 O14 C60 C59 170.5(7)
O15 C59 C60 O14 -59.4(10)
C60 O14 C61 C62 178.0(7)
O14 C61 C62 O13 53.8(10)
C48 O13 C62 C61 153.5(6)
C66 N1 C65 C64 -106.9(5)
C77 N1 C65 C64 70.8(6)
C63 C64 C65 N1 172.4(4)
C77 N1 C66 C67 -1.9(6)
C65 N1 C66 C67 175.7(4)
N1 C66 C67 C78 0.1(6)
N1 C66 C67 C68 -177.4(4)
C66 C67 C68 C69 177.3(4)
C78 C67 C68 C69 -0.2(6)
C67 C68 C69 C70 -0.5(6)
C68 C69 C70 C71 -178.7(4)
C68 C69 C70 C79 1.0(6)
C72 N2 C71 C70 0.6(6)
C80 N2 C71 C70 -178.3(4)
C79 C70 C71 N2 0.2(6)
C69 C70 C71 N2 179.8(4)
C71 N2 C72 C73 -0.4(7)
C80 N2 C72 C73 178.5(4)
N2 C72 C73 C79 -0.5(6)
N2 C72 C73 C74 -179.5(4)
C72 C73 C74 C75 178.0(4)
C79 C73 C74 C75 -1.0(7)
C73 C74 C75 C76 0.0(7)
C74 C75 C76 C77 -177.7(4)
C74 C75 C76 C78 1.5(6)
C66 N1 C77 C76 1.8(6)
C65 N1 C77 C76 -175.9(4)
C78 C76 C77 N1 0.1(6)
C75 C76 C77 N1 179.3(4)
C66 C67 C78 C79 -177.3(4)
C68 C67 C78 C79 0.3(6)
C66 C67 C78 C76 1.8(6)
C68 C67 C78 C76 179.4(4)
C77 C76 C78 C79 177.2(4)
C75 C76 C78 C79 -2.0(6)
C77 C76 C78 C67 -1.9(6)
C75 C76 C78 C67 178.9(4)
C67 C78 C79 C73 -179.9(4)
C76 C78 C79 C73 1.0(6)
C67 C78 C79 C70 0.3(6)
C76 C78 C79 C70 -178.8(4)
C72 C73 C79 C78 -178.6(4)
C74 C73 C79 C78 0.5(6)
C72 C73 C79 C70 1.2(6)
C74 C73 C79 C70 -179.7(4)
C71 C70 C79 C78 178.8(4)
C69 C70 C79 C78 -0.9(6)
C71 C70 C79 C73 -1.1(6)
C69 C70 C79 C73 179.3(4)
C71 N2 C80 C81 -133.1(6)
C72 N2 C80 C81 48.0(7)
N2 C80 C81 C82 51.0(10)
